data_1565261
loop_
_publ_author_name
'Beheshti, Azizolla'
'Panahi, Fatemeh'
'Soleymani-Babadi, Susan'
'Mayer, Peter'
'Lipkowski, Janusz'
'Motamedi, Hossein'
'Samiee, Sepideh'

_publ_section_title
;
 Rational synthesis, structural characterization, theoretical studies,
 antibacterial activity and selective dye absorption of new silver
 coordination polymers generated from a flexible bis (imidazole-2-thione)
 ligand
;
_journal_name_full 'Inorganica Chimica Acta'
_journal_page_first 119406
_journal_paper_doi 10.1016/j.ica.2019.119406
_journal_volume 504
_journal_year 2020
_chemical_formula_moiety 'C13 H20 Ag Br N4 S2'
_chemical_formula_sum 'C13 H20 Ag Br N4 S2'
_chemical_formula_weight 484.23
_chemical_name_common AB91
_space_group_crystal_system tetragonal
_space_group_IT_number 77
_space_group_name_Hall 'P 4c'
_space_group_name_H-M_alt 'P 42'
_atom_sites_solution_hydrogens geom
_audit_author_name 'P. Mayer'
_audit_block_code Ag_Br_C13H20N4S2_wv045_beheshti
_audit_creation_method 'APEX3 v2017.3-0'
_audit_update_record 06-Mar-18
_cell_angle_alpha 90
_cell_angle_beta 90
_cell_angle_gamma 90
_cell_formula_units_Z 4
_cell_length_a 11.6893(3)
_cell_length_b 11.6893(3)
_cell_length_c 12.7617(3)
_cell_measurement_reflns_used 7843
_cell_measurement_temperature 293.(2)
_cell_measurement_theta_max 26.3366
_cell_measurement_theta_min 2.9362
_cell_volume 1743.76(8)
_computing_cell_refinement 'SAINT V8.38A (Bruker AXS Inc., 2017)'
_computing_data_collection 'APEX3 v2016.5-0, Bruker AXS (2016)'
_computing_data_reduction 'SAINT V8.38A (Bruker AXS Inc., 2017)'
_computing_molecular_graphics 'shelXle (C.B. Huebschle, rev 833)'
_computing_structure_refinement 'SHELXL-2016/6 (Sheldrick, 2016)'
_computing_structure_solution 'SHELXT 2014/5 (Sheldrick, 2014)'
_diffrn_ambient_temperature 293.(2)
_diffrn_detector_area_resol_mean 7.3910
_diffrn_measured_fraction_theta_full 0.996
_diffrn_measured_fraction_theta_max 0.997
_diffrn_measurement_device 'fixed-chi three-circle diffractometer'
_diffrn_measurement_device_type 'Bruker D8 Venture TXS'
_diffrn_measurement_method 'mix of phi and omega scans'
_diffrn_radiation_monochromator 'focusing mirrors'
_diffrn_radiation_type MoK\a
_diffrn_radiation_wavelength 0.71073
_diffrn_reflns_av_R_equivalents 0.0279
_diffrn_reflns_av_unetI/netI 0.0283
_diffrn_reflns_Laue_measured_fraction_full 0.996
_diffrn_reflns_Laue_measured_fraction_max 0.997
_diffrn_reflns_limit_h_max 13
_diffrn_reflns_limit_h_min -14
_diffrn_reflns_limit_k_max 14
_diffrn_reflns_limit_k_min -14
_diffrn_reflns_limit_l_max 15
_diffrn_reflns_limit_l_min -15
_diffrn_reflns_number 17485
_diffrn_reflns_point_group_measured_fraction_full 0.997
_diffrn_reflns_point_group_measured_fraction_max 0.998
_diffrn_reflns_theta_full 25.242
_diffrn_reflns_theta_max 26.369
_diffrn_reflns_theta_min 3.193
_diffrn_source 'rotating anode (TXS)'
_diffrn_source_current 50
_diffrn_source_power 2.5
_diffrn_source_type 'Bruker TXS'
_diffrn_source_voltage 50
_exptl_absorpt_coefficient_mu 3.685
_exptl_absorpt_correction_T_max 0.93
_exptl_absorpt_correction_T_min 0.79
_exptl_absorpt_correction_type multi-scan
_exptl_absorpt_process_details
;
SADABS-2016/2 - Bruker AXS area detector scaling and absorption correction
;
_exptl_crystal_colour colourless
_exptl_crystal_density_diffrn 1.844
_exptl_crystal_density_method 'not measured'
_exptl_crystal_description rod
_exptl_crystal_F_000 960
_exptl_crystal_size_max 0.100
_exptl_crystal_size_mid 0.020
_exptl_crystal_size_min 0.020
_refine_diff_density_max 0.446
_refine_diff_density_min -0.379
_refine_diff_density_rms 0.058
_refine_ls_abs_structure_details
;

Refined as an inversion twin. BASF 0.08.
;
_refine_ls_abs_structure_Flack 0.078(19)
_refine_ls_extinction_coef .
_refine_ls_extinction_method none
_refine_ls_goodness_of_fit_ref 1.028
_refine_ls_hydrogen_treatment constr
_refine_ls_matrix_type full
_refine_ls_number_parameters 194
_refine_ls_number_reflns 3554
_refine_ls_number_restraints 1
_refine_ls_restrained_S_all 1.027
_refine_ls_R_factor_all 0.0477
_refine_ls_R_factor_gt 0.0310
_refine_ls_shift/su_max 0.000
_refine_ls_shift/su_mean 0.000
_refine_ls_structure_factor_coef Fsqd
_refine_ls_weighting_details 'w=1/[\s^2^(Fo^2^)+(0.0300P)^2^+1.1380P] where P=(Fo^2^+2Fc^2^)/3'
_refine_ls_weighting_scheme calc
_refine_ls_wR_factor_gt 0.0670
_refine_ls_wR_factor_ref 0.0735
_reflns_Friedel_coverage 0.912
_reflns_Friedel_fraction_full 0.999
_reflns_Friedel_fraction_max 0.999
_reflns_number_gt 2782
_reflns_number_total 3554
_reflns_threshold_expression 'I > 2\s(I)'
_cod_data_source_file ICA-2020-504-119406.cif
_cod_data_source_block wv045
_cod_depositor_comments
;
The following automatic conversions were performed:

data item '_exptl_absorpt_correction_type' value 'Multi-Scan' was
changed to 'multi-scan' in accordance with the built-in table derived
from the CIF Core dictionary named 'cif_core.dic' version 2.4.5 last
updated on 2014-11-21.

Automatic conversion script
Id: cif_fix_values 8738 2021-04-28 16:35:53Z antanas 
;
_cod_original_cell_volume 1743.76(10)
_cod_database_code 1565261
_shelx_estimated_absorpt_t_min 0.709
_shelx_estimated_absorpt_t_max 0.930
_shelx_space_group_comment
;
The symmetry employed for this shelxl refinement is uniquely defined
by the following loop, which should always be used as a source of
symmetry information in preference to the above space-group names.
They are only intended as comments.
;

loop_
_space_group_symop_operation_xyz
'x, y, z'
'-x, -y, z'
'-y, x, z+1/2'
'y, -x, z+1/2'

loop_
_atom_site_label
_atom_site_type_symbol
_atom_site_fract_x
_atom_site_fract_y
_atom_site_fract_z
_atom_site_U_iso_or_equiv
_atom_site_adp_type
_atom_site_occupancy
_atom_site_site_symmetry_order
_atom_site_calc_flag
_atom_site_refinement_flags_posn
_atom_site_refinement_flags_adp
_atom_site_refinement_flags_occupancy
_atom_site_disorder_assembly
_atom_site_disorder_group
Ag1 Ag -0.08371(5) 0.40360(5) 0.50568(8) 0.07323(19) Uani 1 1 d . . . . .
Br1 Br 0.000000 0.500000 0.32435(7) 0.0591(3) Uani 1 2 d S T P . .
Br2 Br 0.000000 0.500000 0.68841(8) 0.0812(4) Uani 1 2 d S T P . .
S1 S -0.0204(2) 0.19446(17) 0.51819(17) 0.0814(6) Uani 1 1 d . . . . .
S2 S 0.70038(17) 0.43394(18) 0.47638(14) 0.0666(5) Uani 1 1 d . . . . .
N1 N -0.0256(4) 0.1576(5) 0.3067(4) 0.0511(13) Uani 1 1 d . . . . .
N2 N 0.1451(5) 0.1711(6) 0.3687(4) 0.0651(16) Uani 1 1 d . . . . .
N3 N 0.6169(4) 0.2890(5) 0.6261(4) 0.0473(12) Uani 1 1 d . . . . .
N4 N 0.6469(4) 0.4598(4) 0.6820(4) 0.0463(12) Uani 1 1 d . . . . .
C1 C 0.0335(6) 0.1735(6) 0.3960(5) 0.0535(16) Uani 1 1 d . . . . .
C2 C 0.0483(6) 0.1400(7) 0.2258(5) 0.0581(18) Uani 1 1 d . . . . .
H2 H 0.028442 0.124943 0.156589 0.070 Uiso 1 1 calc R U . . .
C3 C 0.1529(8) 0.1480(8) 0.2633(6) 0.069(2) Uani 1 1 d . . . . .
H3 H 0.220188 0.139642 0.225162 0.083 Uiso 1 1 calc R U . . .
C4 C -0.1494(7) 0.1606(9) 0.2979(8) 0.083(3) Uani 1 1 d . . . . .
H4A H -0.171390 0.141494 0.227558 0.125 Uiso 1 1 calc R U . . .
H4B H -0.176476 0.236006 0.314588 0.125 Uiso 1 1 calc R U . . .
H4C H -0.182267 0.106396 0.345699 0.125 Uiso 1 1 calc R U . . .
C5 C 0.2417(9) 0.2013(9) 0.4368(8) 0.097(3) Uani 1 1 d . . . . .
H5A H 0.293614 0.250091 0.397769 0.117 Uiso 1 1 calc R U . . .
H5B H 0.213008 0.245347 0.495595 0.117 Uiso 1 1 calc R U . . .
C6 C 0.3040(9) 0.1070(8) 0.4760(9) 0.109(4) Uani 1 1 d . . . . .
H6A H 0.332626 0.062517 0.417416 0.130 Uiso 1 1 calc R U . . .
H6B H 0.252597 0.058423 0.515783 0.130 Uiso 1 1 calc R U . . .
C7 C 0.4051(6) 0.1407(8) 0.5462(7) 0.078(3) Uani 1 1 d . . . . .
H7A H 0.381119 0.203479 0.590777 0.094 Uiso 1 1 calc R U . . .
H7B H 0.423031 0.076446 0.591386 0.094 Uiso 1 1 calc R U . . .
C8 C 0.5130(7) 0.1760(7) 0.4898(7) 0.078(2) Uani 1 1 d . . . . .
H8A H 0.499385 0.248605 0.455191 0.093 Uiso 1 1 calc R U . . .
H8B H 0.529451 0.119853 0.435877 0.093 Uiso 1 1 calc R U . . .
C9 C 0.6172(6) 0.1879(6) 0.5592(6) 0.0626(18) Uani 1 1 d . . . . .
H9A H 0.622772 0.120504 0.603263 0.075 Uiso 1 1 calc R U . . .
H9B H 0.684786 0.190091 0.515205 0.075 Uiso 1 1 calc R U . . .
C10 C 0.6547(5) 0.3946(6) 0.5978(5) 0.0462(15) Uani 1 1 d . . . . .
C11 C 0.5855(5) 0.2904(6) 0.7307(5) 0.0511(16) Uani 1 1 d . . . . .
H11 H 0.556670 0.229429 0.769344 0.061 Uiso 1 1 calc R U . . .
C12 C 0.6048(5) 0.3976(6) 0.7654(5) 0.0516(17) Uani 1 1 d . . . . .
H12 H 0.592200 0.424629 0.832967 0.062 Uiso 1 1 calc R U . . .
C13 C 0.6849(7) 0.5787(6) 0.6868(8) 0.072(2) Uani 1 1 d . . . . .
H13A H 0.682591 0.604795 0.758141 0.108 Uiso 1 1 calc R U . . .
H13B H 0.635353 0.625361 0.644726 0.108 Uiso 1 1 calc R U . . .
H13C H 0.761769 0.584169 0.660809 0.108 Uiso 1 1 calc R U . . .

loop_
_atom_site_aniso_label
_atom_site_aniso_U_11
_atom_site_aniso_U_22
_atom_site_aniso_U_33
_atom_site_aniso_U_23
_atom_site_aniso_U_13
_atom_site_aniso_U_12
Ag1 0.0725(3) 0.0836(4) 0.0637(3) 0.0025(4) 0.0170(4) 0.0028(3)
Br1 0.0488(6) 0.0949(8) 0.0337(5) 0.000 0.000 -0.0031(6)
Br2 0.0842(9) 0.1194(12) 0.0401(6) 0.000 0.000 0.0165(9)
S1 0.1249(16) 0.0813(12) 0.0380(10) 0.0094(10) 0.0175(12) 0.0276(11)
S2 0.0657(11) 0.0888(13) 0.0453(10) 0.0230(9) 0.0080(8) 0.0025(10)
N1 0.050(3) 0.056(3) 0.047(3) 0.002(3) 0.003(2) 0.007(3)
N2 0.062(4) 0.090(5) 0.043(3) -0.001(3) -0.010(3) 0.003(3)
N3 0.045(3) 0.056(3) 0.041(3) 0.006(2) -0.001(2) -0.001(2)
N4 0.043(3) 0.049(3) 0.047(3) 0.004(2) 0.003(2) 0.002(2)
C1 0.070(5) 0.054(4) 0.036(3) 0.008(3) 0.002(3) 0.009(3)
C2 0.063(4) 0.074(5) 0.037(3) 0.004(3) -0.003(3) 0.000(4)
C3 0.071(5) 0.098(6) 0.038(4) 0.000(4) 0.004(4) 0.004(5)
C4 0.054(5) 0.105(7) 0.090(7) -0.010(5) -0.005(4) 0.014(5)
C5 0.111(8) 0.094(7) 0.087(7) -0.002(5) -0.032(6) 0.010(6)
C6 0.118(7) 0.078(6) 0.130(11) -0.032(6) -0.040(7) 0.016(5)
C7 0.060(5) 0.079(5) 0.097(7) -0.012(5) -0.030(4) -0.003(4)
C8 0.102(6) 0.067(4) 0.064(6) 0.001(4) -0.024(5) -0.011(4)
C9 0.062(4) 0.060(4) 0.066(4) -0.010(4) -0.002(4) -0.002(3)
C10 0.038(3) 0.054(4) 0.046(4) 0.015(3) -0.001(3) 0.004(3)
C11 0.046(4) 0.061(4) 0.047(4) 0.016(3) -0.001(3) -0.004(3)
C12 0.042(3) 0.073(5) 0.040(3) 0.008(3) 0.000(3) 0.001(3)
C13 0.065(5) 0.050(4) 0.101(6) -0.005(4) 0.012(4) -0.001(4)

loop_
_atom_type_symbol
_atom_type_description
_atom_type_scat_dispersion_real
_atom_type_scat_dispersion_imag
_atom_type_scat_source
C C 0.0033 0.0016 'International Tables Vol C Tables 4.2.6.8 and 6.1.1.4'
H H 0.0000 0.0000 'International Tables Vol C Tables 4.2.6.8 and 6.1.1.4'
Ag Ag -0.8971 1.1015 'International Tables Vol C Tables 4.2.6.8 and 6.1.1.4'
Br Br -0.2901 2.4595 'International Tables Vol C Tables 4.2.6.8 and 6.1.1.4'
N N 0.0061 0.0033 'International Tables Vol C Tables 4.2.6.8 and 6.1.1.4'
S S 0.1246 0.1234 'International Tables Vol C Tables 4.2.6.8 and 6.1.1.4'

loop_
_geom_angle_atom_site_label_1
_geom_angle_atom_site_label_2
_geom_angle_atom_site_label_3
_geom_angle
_geom_angle_site_symmetry_1
_geom_angle_site_symmetry_3
S1 Ag1 S2 115.08(8) . 1_455
S1 Ag1 Br1 109.91(5) . .
S2 Ag1 Br1 99.78(4) 1_455 .
S1 Ag1 Br2 103.54(6) . .
S2 Ag1 Br2 114.36(5) 1_455 .
Br1 Ag1 Br2 114.56(2) . .
S1 Ag1 Ag1 122.12(6) . 2_565
S2 Ag1 Ag1 122.58(6) 1_455 2_565
Br1 Ag1 Ag1 57.183(19) . 2_565
Br2 Ag1 Ag1 57.382(19) . 2_565
Ag1 Br1 Ag1 65.64(4) . 2_565
Ag1 Br2 Ag1 65.24(4) . 2_565
C1 S1 Ag1 100.8(2) . .
C10 S2 Ag1 97.9(2) . 1_655
C1 N1 C2 109.7(6) . .
C1 N1 C4 125.0(6) . .
C2 N1 C4 125.3(6) . .
C1 N2 C3 108.7(6) . .
C1 N2 C5 125.9(7) . .
C3 N2 C5 125.1(7) . .
C10 N3 C11 109.4(6) . .
C10 N3 C9 125.4(6) . .
C11 N3 C9 125.1(6) . .
C10 N4 C12 110.4(5) . .
C10 N4 C13 124.2(6) . .
C12 N4 C13 125.3(6) . .
N1 C1 N2 106.0(6) . .
N1 C1 S1 127.4(5) . .
N2 C1 S1 126.7(5) . .
C3 C2 N1 107.7(6) . .
C3 C2 H2 126.2 . .
N1 C2 H2 126.2 . .
C2 C3 N2 107.9(7) . .
C2 C3 H3 126.0 . .
N2 C3 H3 126.0 . .
N1 C4 H4A 109.5 . .
N1 C4 H4B 109.5 . .
H4A C4 H4B 109.5 . .
N1 C4 H4C 109.5 . .
H4A C4 H4C 109.5 . .
H4B C4 H4C 109.5 . .
C6 C5 N2 114.7(8) . .
C6 C5 H5A 108.6 . .
N2 C5 H5A 108.6 . .
C6 C5 H5B 108.6 . .
N2 C5 H5B 108.6 . .
H5A C5 H5B 107.6 . .
C5 C6 C7 113.8(8) . .
C5 C6 H6A 108.8 . .
C7 C6 H6A 108.8 . .
C5 C6 H6B 108.8 . .
C7 C6 H6B 108.8 . .
H6A C6 H6B 107.7 . .
C8 C7 C6 115.8(8) . .
C8 C7 H7A 108.3 . .
C6 C7 H7A 108.3 . .
C8 C7 H7B 108.3 . .
C6 C7 H7B 108.3 . .
H7A C7 H7B 107.4 . .
C7 C8 C9 114.7(8) . .
C7 C8 H8A 108.6 . .
C9 C8 H8A 108.6 . .
C7 C8 H8B 108.6 . .
C9 C8 H8B 108.6 . .
H8A C8 H8B 107.6 . .
N3 C9 C8 114.6(6) . .
N3 C9 H9A 108.6 . .
C8 C9 H9A 108.6 . .
N3 C9 H9B 108.6 . .
C8 C9 H9B 108.6 . .
H9A C9 H9B 107.6 . .
N4 C10 N3 106.6(5) . .
N4 C10 S2 127.3(5) . .
N3 C10 S2 126.1(5) . .
C12 C11 N3 106.4(6) . .
C12 C11 H11 126.8 . .
N3 C11 H11 126.8 . .
C11 C12 N4 107.2(6) . .
C11 C12 H12 126.4 . .
N4 C12 H12 126.4 . .
N4 C13 H13A 109.5 . .
N4 C13 H13B 109.5 . .
H13A C13 H13B 109.5 . .
N4 C13 H13C 109.5 . .
H13A C13 H13C 109.5 . .
H13B C13 H13C 109.5 . .

loop_
_geom_bond_atom_site_label_1
_geom_bond_atom_site_label_2
_geom_bond_distance
_geom_bond_site_symmetry_2
Ag1 S1 2.559(2) .
Ag1 S2 2.576(2) 1_455
Ag1 Br1 2.7536(12) .
Ag1 Br2 2.7685(14) .
Ag1 Ag1 2.9847(11) 2_565
S1 C1 1.700(7) .
S2 C10 1.703(6) .
N1 C1 1.345(8) .
N1 C2 1.362(9) .
N1 C4 1.452(10) .
N2 C1 1.350(9) .
N2 C3 1.376(9) .
N2 C5 1.469(10) .
N3 C10 1.359(8) .
N3 C11 1.384(8) .
N3 C9 1.458(9) .
N4 C10 1.321(8) .
N4 C12 1.379(8) .
N4 C13 1.460(9) .
C2 C3 1.316(11) .
C2 H2 0.9300 .
C3 H3 0.9300 .
C4 H4A 0.9600 .
C4 H4B 0.9600 .
C4 H4C 0.9600 .
C5 C6 1.413(12) .
C5 H5A 0.9700 .
C5 H5B 0.9700 .
C6 C7 1.534(12) .
C6 H6A 0.9700 .
C6 H6B 0.9700 .
C7 C8 1.510(12) .
C7 H7A 0.9700 .
C7 H7B 0.9700 .
C8 C9 1.512(10) .
C8 H8A 0.9700 .
C8 H8B 0.9700 .
C9 H9A 0.9700 .
C9 H9B 0.9700 .
C11 C12 1.349(10) .
C11 H11 0.9300 .
C12 H12 0.9300 .
C13 H13A 0.9600 .
C13 H13B 0.9600 .
C13 H13C 0.9600 .

loop_
_geom_torsion_atom_site_label_1
_geom_torsion_atom_site_label_2
_geom_torsion_atom_site_label_3
_geom_torsion_atom_site_label_4
_geom_torsion
_geom_torsion_site_symmetry_1
_geom_torsion_site_symmetry_2
_geom_torsion_site_symmetry_3
_geom_torsion_site_symmetry_4
C2 N1 C1 N2 2.9(7) . . . .
C4 N1 C1 N2 -176.2(7) . . . .
C2 N1 C1 S1 -177.9(5) . . . .
C4 N1 C1 S1 3.0(10) . . . .
C3 N2 C1 N1 -2.9(8) . . . .
C5 N2 C1 N1 170.4(7) . . . .
C3 N2 C1 S1 177.9(6) . . . .
C5 N2 C1 S1 -8.8(11) . . . .
Ag1 S1 C1 N1 -76.5(6) . . . .
Ag1 S1 C1 N2 102.6(6) . . . .
C1 N1 C2 C3 -1.8(9) . . . .
C4 N1 C2 C3 177.3(8) . . . .
N1 C2 C3 N2 -0.1(10) . . . .
C1 N2 C3 C2 1.9(10) . . . .
C5 N2 C3 C2 -171.5(8) . . . .
C1 N2 C5 C6 104.0(11) . . . .
C3 N2 C5 C6 -83.8(12) . . . .
N2 C5 C6 C7 179.6(8) . . . .
C5 C6 C7 C8 -81.1(11) . . . .
C6 C7 C8 C9 -169.4(7) . . . .
C10 N3 C9 C8 -86.0(8) . . . .
C11 N3 C9 C8 98.8(8) . . . .
C7 C8 C9 N3 -73.6(9) . . . .
C12 N4 C10 N3 0.3(6) . . . .
C13 N4 C10 N3 176.6(6) . . . .
C12 N4 C10 S2 179.2(5) . . . .
C13 N4 C10 S2 -4.5(9) . . . .
C11 N3 C10 N4 -0.1(6) . . . .
C9 N3 C10 N4 -176.0(6) . . . .
C11 N3 C10 S2 -179.0(5) . . . .
C9 N3 C10 S2 5.1(9) . . . .
Ag1 S2 C10 N4 86.0(5) 1_655 . . .
Ag1 S2 C10 N3 -95.3(5) 1_655 . . .
C10 N3 C11 C12 -0.1(7) . . . .
C9 N3 C11 C12 175.7(6) . . . .
N3 C11 C12 N4 0.3(7) . . . .
C10 N4 C12 C11 -0.4(7) . . . .
C13 N4 C12 C11 -176.6(6) . . . .
